data_7016159
loop_
_publ_author_name
'Pogozhev, Dmitry'
'Baudron, St\'ephane A'
'Hosseini, Mir Wais'

_publ_section_title
;
 From insertion of rhodium acetate paddlewheels into functionalized
 7-azaindole hydrogen-bonded dimers to infinite architectures.
;
_journal_issue 28
_journal_name_full 'Dalton transactions (Cambridge, England : 2003)'
_journal_page_first 7403
_journal_page_last 7411
_journal_paper_doi 10.1039/c1dt10359h
_journal_volume 40
_journal_year 2011
_chemical_formula_moiety 'C36 H32 N4 O12 Rh2, 2(C5 H11 N O)'
_chemical_formula_sum 'C46 H54 N6 O14 Rh2'
_chemical_formula_weight 1120.78
_chemical_name_systematic
;
?
;
_space_group_IT_number 2
_symmetry_cell_setting triclinic
_symmetry_space_group_name_Hall '-P 1'
_symmetry_space_group_name_H-M 'P -1'
_atom_sites_solution_hydrogens geom
_atom_sites_solution_primary direct
_atom_sites_solution_secondary difmap
_audit_creation_method SHELXL-97
_cell_angle_alpha 77.8610(10)
_cell_angle_beta 88.822(2)
_cell_angle_gamma 88.1780(10)
_cell_formula_units_Z 1
_cell_length_a 8.4005(2)
_cell_length_b 10.4754(3)
_cell_length_c 13.6491(4)
_cell_measurement_reflns_used 5426
_cell_measurement_temperature 173(2)
_cell_measurement_theta_max 27.51
_cell_measurement_theta_min 2.43
_cell_volume 1173.53(6)
_computing_cell_refinement 'Bruker SMART'
_computing_data_collection 'Bruker SMART'
_computing_data_reduction 'Bruker SAINT'
_computing_molecular_graphics 'Bruker SHELXTL'
_computing_publication_material 'Bruker SHELXTL'
_computing_structure_refinement 'Bruker SHELXTL'
_computing_structure_solution 'Bruker SHELXTL'
_diffrn_ambient_temperature 173(2)
_diffrn_measured_fraction_theta_full 0.991
_diffrn_measured_fraction_theta_max 0.991
_diffrn_measurement_device_type 'CCD area detector'
_diffrn_measurement_method 'phi and omega scans'
_diffrn_radiation_monochromator graphite
_diffrn_radiation_source 'fine-focus sealed tube'
_diffrn_radiation_type MoK\a
_diffrn_radiation_wavelength 0.71073
_diffrn_reflns_av_R_equivalents 0.0364
_diffrn_reflns_av_sigmaI/netI 0.0410
_diffrn_reflns_limit_h_max 10
_diffrn_reflns_limit_h_min -10
_diffrn_reflns_limit_k_max 9
_diffrn_reflns_limit_k_min -13
_diffrn_reflns_limit_l_max 17
_diffrn_reflns_limit_l_min -17
_diffrn_reflns_number 17206
_diffrn_reflns_theta_full 27.52
_diffrn_reflns_theta_max 27.52
_diffrn_reflns_theta_min 1.53
_exptl_absorpt_coefficient_mu 0.777
_exptl_absorpt_correction_T_max 0.9846
_exptl_absorpt_correction_T_min 0.8539
_exptl_absorpt_correction_type multi-scan
_exptl_absorpt_process_details sadabs
_exptl_crystal_colour pink
_exptl_crystal_density_diffrn 1.586
_exptl_crystal_density_meas ?
_exptl_crystal_density_method 'not measured'
_exptl_crystal_description plate
_exptl_crystal_F_000 574
_exptl_crystal_size_max 0.21
_exptl_crystal_size_mid 0.08
_exptl_crystal_size_min 0.02
_refine_diff_density_max 0.579
_refine_diff_density_min -0.639
_refine_diff_density_rms 0.161
_refine_ls_extinction_method none
_refine_ls_goodness_of_fit_ref 1.190
_refine_ls_hydrogen_treatment riding
_refine_ls_matrix_type full
_refine_ls_number_parameters 322
_refine_ls_number_reflns 5351
_refine_ls_number_restraints 0
_refine_ls_restrained_S_all 1.190
_refine_ls_R_factor_all 0.0389
_refine_ls_R_factor_gt 0.0309
_refine_ls_shift/su_max 0.000
_refine_ls_shift/su_mean 0.000
_refine_ls_structure_factor_coef Fsqd
_refine_ls_weighting_details 'calc w=1/[\s^2^(Fo^2^)+(0.0419P)^2^+0.0859P] where P=(Fo^2^+2Fc^2^)/3'
_refine_ls_weighting_scheme calc
_refine_ls_wR_factor_gt 0.0768
_refine_ls_wR_factor_ref 0.0906
_reflns_number_gt 4719
_reflns_number_total 5351
_reflns_threshold_expression >2sigma(I)
_cod_data_source_file c1dt10359h.txt
_cod_data_source_block compound_14_173
_cod_depositor_comments
;
The following automatic conversions were performed:

'_symmetry_cell_setting' value 'Triclinic' changed to 'triclinic'
according to /home/saulius/struct/CIF-dictionaries/cif_core.dic
dictionary named 'cif_core.dic' version 2.4.1 from 2010-06-29.

Automatic conversion script
Id: cif_fix_values 1715 2011-07-08 13:25:40Z adriana 

The following automatic conversions were performed:

'_exptl_crystal_density_meas' value 'not measured' was changed to '?'
- the value is perceived as not measured.

Automatic conversion script
Id: cif_fix_values 3008 2015-01-20 13:52:24Z robertas 
;
_cod_original_sg_symbol_H-M 'P-1 '
_cod_database_code 7016159

loop_
_symmetry_equiv_pos_as_xyz
'x, y, z'
'-x, -y, -z'

loop_
_atom_site_label
_atom_site_type_symbol
_atom_site_fract_x
_atom_site_fract_y
_atom_site_fract_z
_atom_site_U_iso_or_equiv
_atom_site_adp_type
_atom_site_occupancy
_atom_site_symmetry_multiplicity
_atom_site_calc_flag
_atom_site_refinement_flags
_atom_site_disorder_assembly
_atom_site_disorder_group
C1 C 0.3019(3) 0.3150(3) 0.2461(2) 0.0247(6) Uani 1 1 d . . .
H1 H 0.3274 0.2789 0.3123 0.030 Uiso 1 1 calc R . .
C2 C 0.3364(3) 0.4395(3) 0.1977(2) 0.0221(6) Uani 1 1 d . . .
C3 C 0.2765(3) 0.4537(2) 0.0979(2) 0.0208(6) Uani 1 1 d . . .
C4 C 0.2597(3) 0.5543(3) 0.0124(2) 0.0248(6) Uani 1 1 d . . .
H4 H 0.2972 0.6372 0.0112 0.030 Uiso 1 1 calc R . .
C5 C 0.1865(3) 0.5270(3) -0.0690(2) 0.0251(6) Uani 1 1 d . . .
H5 H 0.1749 0.5919 -0.1267 0.030 Uiso 1 1 calc R . .
C6 C 0.1289(3) 0.4023(3) -0.0667(2) 0.0228(6) Uani 1 1 d . . .
H6 H 0.0813 0.3867 -0.1238 0.027 Uiso 1 1 calc R . .
C7 C 0.2093(3) 0.3329(2) 0.0926(2) 0.0186(5) Uani 1 1 d . . .
C8 C 0.4219(3) 0.5341(3) 0.2405(2) 0.0237(6) Uani 1 1 d . . .
C9 C 0.4198(3) 0.5275(3) 0.3440(2) 0.0261(6) Uani 1 1 d . . .
H9 H 0.3573 0.4664 0.3857 0.031 Uiso 1 1 calc R . .
C10 C 0.5095(3) 0.6107(3) 0.3850(2) 0.0272(6) Uani 1 1 d . . .
H10 H 0.5081 0.6038 0.4540 0.033 Uiso 1 1 calc R . .
C11 C 0.6019(3) 0.7046(3) 0.3248(2) 0.0253(6) Uani 1 1 d . . .
C12 C 0.6002(3) 0.7160(3) 0.2218(2) 0.0273(6) Uani 1 1 d . . .
H12 H 0.6578 0.7810 0.1804 0.033 Uiso 1 1 calc R . .
C13 C 0.5134(3) 0.6313(3) 0.1802(2) 0.0262(6) Uani 1 1 d . . .
H13 H 0.5155 0.6388 0.1111 0.031 Uiso 1 1 calc R . .
C14 C 0.7038(3) 0.7885(3) 0.3703(2) 0.0278(6) Uani 1 1 d . . .
C15 C -0.1036(3) 0.1071(2) -0.1791(2) 0.0209(6) Uani 1 1 d . . .
C16 C -0.1689(4) 0.1692(3) -0.2804(2) 0.0317(7) Uani 1 1 d . . .
H16A H -0.2773 0.1978 -0.2729 0.048 Uiso 1 1 calc R . .
H16B H -0.1648 0.1065 -0.3226 0.048 Uiso 1 1 calc R . .
H16C H -0.1062 0.2427 -0.3102 0.048 Uiso 1 1 calc R . .
C17 C -0.2766(3) 0.0580(3) 0.0737(2) 0.0209(6) Uani 1 1 d . . .
C18 C -0.4372(3) 0.0906(3) 0.1133(2) 0.0302(7) Uani 1 1 d . . .
H18A H -0.4339 0.1730 0.1334 0.045 Uiso 1 1 calc R . .
H18B H -0.4655 0.0238 0.1700 0.045 Uiso 1 1 calc R . .
H18C H -0.5150 0.0960 0.0619 0.045 Uiso 1 1 calc R . .
N1 N 0.1393(2) 0.3043(2) 0.01414(16) 0.0178(4) Uani 1 1 d . . .
N2 N 0.2251(3) 0.2508(2) 0.18425(17) 0.0227(5) Uani 1 1 d . . .
H2 H 0.1923 0.1721 0.2003 0.027 Uiso 1 1 calc R . .
O1 O 0.7206(3) 0.7550(3) 0.46594(18) 0.0456(6) Uani 1 1 d . . .
H1A H 0.7844 0.8026 0.4840 0.068 Uiso 1 1 calc R . .
O2 O 0.7700(3) 0.8849(2) 0.31584(19) 0.0450(6) Uani 1 1 d . . .
O3 O -0.0356(2) 0.17964(17) -0.13111(14) 0.0234(4) Uani 1 1 d . . .
O4 O 0.1226(2) 0.01489(17) 0.14890(14) 0.0230(4) Uani 1 1 d . . .
O5 O 0.2600(2) 0.05128(17) -0.04829(14) 0.0221(4) Uani 1 1 d . . .
O6 O -0.1695(2) 0.14142(17) 0.06789(14) 0.0227(4) Uani 1 1 d . . .
Rh1 Rh 0.04760(2) 0.104151(18) 0.008504(15) 0.01722(8) Uani 1 1 d . . .
C19 C 0.9893(4) 0.1270(3) 0.3946(3) 0.0361(8) Uani 1 1 d . . .
C20 C 0.7230(4) 0.2010(3) 0.3441(3) 0.0449(9) Uani 1 1 d . . .
H20A H 0.7418 0.1534 0.2910 0.054 Uiso 1 1 calc R A .
H20B H 0.6756 0.2857 0.3146 0.054 Uiso 1 1 calc R . .
C21 C 0.6088(4) 0.1268(4) 0.4209(4) 0.0613(12) Uani 1 1 d . A .
H21A H 0.6589 0.0461 0.4541 0.092 Uiso 1 1 calc R . .
H21B H 0.5147 0.1088 0.3880 0.092 Uiso 1 1 calc R . .
H21C H 0.5802 0.1784 0.4693 0.092 Uiso 1 1 calc R . .
C22 C 0.8917(4) 0.3331(3) 0.4340(3) 0.0430(8) Uani 1 1 d . . .
H22A H 0.9770 0.3155 0.4822 0.052 Uiso 1 1 calc R A .
H22B H 0.7939 0.3468 0.4699 0.052 Uiso 1 1 calc R . .
C23 C 0.9267(5) 0.4564(3) 0.3577(3) 0.0526(10) Uani 1 1 d . A .
H23A H 1.0218 0.4428 0.3206 0.079 Uiso 1 1 calc R . .
H23B H 0.9415 0.5267 0.3915 0.079 Uiso 1 1 calc R . .
H23C H 0.8391 0.4780 0.3126 0.079 Uiso 1 1 calc R . .
N3 N 0.8753(3) 0.2193(3) 0.3893(2) 0.0329(6) Uani 1 1 d . A .
O7A O 1.1223(4) 0.1214(3) 0.4273(3) 0.0326(10) Uani 0.609(5) 1 d P A 1
O7B O 0.9744(6) 0.0328(5) 0.3745(4) 0.0295(15) Uani 0.391(5) 1 d P A 2

loop_
_atom_site_aniso_label
_atom_site_aniso_U_11
_atom_site_aniso_U_22
_atom_site_aniso_U_33
_atom_site_aniso_U_23
_atom_site_aniso_U_13
_atom_site_aniso_U_12
C1 0.0292(14) 0.0220(14) 0.0232(15) -0.0048(11) -0.0066(11) -0.0018(11)
C2 0.0227(13) 0.0185(13) 0.0274(15) -0.0093(11) -0.0032(11) -0.0019(10)
C3 0.0221(13) 0.0159(12) 0.0256(15) -0.0068(11) -0.0010(11) -0.0021(10)
C4 0.0291(14) 0.0162(13) 0.0276(15) -0.0003(11) 0.0004(12) -0.0046(11)
C5 0.0309(15) 0.0177(13) 0.0247(15) 0.0009(11) -0.0014(12) -0.0040(11)
C6 0.0255(14) 0.0202(13) 0.0235(14) -0.0052(11) -0.0030(11) -0.0044(11)
C7 0.0178(12) 0.0140(12) 0.0242(14) -0.0039(10) -0.0025(10) -0.0006(10)
C8 0.0248(14) 0.0183(13) 0.0293(16) -0.0075(11) -0.0053(12) 0.0008(11)
C9 0.0306(15) 0.0210(14) 0.0259(15) -0.0024(11) -0.0034(12) -0.0039(11)
C10 0.0334(16) 0.0257(15) 0.0231(15) -0.0060(12) -0.0054(12) -0.0024(12)
C11 0.0256(14) 0.0216(14) 0.0308(16) -0.0099(12) -0.0064(12) -0.0008(11)
C12 0.0300(15) 0.0216(14) 0.0314(16) -0.0076(12) 0.0032(12) -0.0057(11)
C13 0.0288(15) 0.0242(14) 0.0268(15) -0.0078(12) 0.0011(12) -0.0032(12)
C14 0.0280(15) 0.0247(15) 0.0334(17) -0.0117(12) -0.0019(12) -0.0024(12)
C15 0.0224(13) 0.0193(13) 0.0199(14) -0.0016(10) -0.0027(10) -0.0003(10)
C16 0.0381(17) 0.0233(15) 0.0311(17) 0.0011(12) -0.0122(13) -0.0001(12)
C17 0.0227(13) 0.0194(13) 0.0198(14) -0.0019(10) -0.0054(10) -0.0003(10)
C18 0.0221(14) 0.0324(16) 0.0379(18) -0.0117(13) 0.0007(12) -0.0004(12)
N1 0.0167(10) 0.0149(10) 0.0206(12) -0.0011(9) -0.0006(8) -0.0002(8)
N2 0.0272(12) 0.0150(11) 0.0256(13) -0.0026(9) -0.0046(10) -0.0034(9)
O1 0.0433(14) 0.0573(16) 0.0416(14) -0.0205(12) -0.0159(11) -0.0080(12)
O2 0.0461(14) 0.0412(14) 0.0534(16) -0.0203(12) 0.0015(12) -0.0211(11)
O3 0.0301(10) 0.0157(9) 0.0231(10) -0.0003(8) -0.0072(8) -0.0021(8)
O4 0.0282(10) 0.0152(9) 0.0250(10) -0.0016(8) -0.0072(8) -0.0040(8)
O5 0.0194(9) 0.0188(9) 0.0278(11) -0.0035(8) 0.0013(8) -0.0040(7)
O6 0.0217(9) 0.0170(9) 0.0301(11) -0.0065(8) 0.0001(8) -0.0017(7)
Rh1 0.01864(12) 0.01194(11) 0.02051(13) -0.00149(8) -0.00260(8) -0.00297(8)
C19 0.0321(17) 0.0283(17) 0.044(2) 0.0019(14) -0.0059(14) -0.0089(13)
C20 0.0356(18) 0.041(2) 0.055(2) -0.0022(17) -0.0123(16) -0.0028(15)
C21 0.037(2) 0.042(2) 0.099(4) -0.003(2) 0.007(2) -0.0003(16)
C22 0.047(2) 0.047(2) 0.037(2) -0.0155(16) -0.0096(16) 0.0068(16)
C23 0.052(2) 0.036(2) 0.073(3) -0.0181(19) 0.000(2) -0.0018(17)
N3 0.0310(14) 0.0325(14) 0.0330(15) -0.0012(11) -0.0066(11) -0.0030(11)
O7A 0.032(2) 0.032(2) 0.035(2) -0.0083(15) -0.0090(15) -0.0058(15)
O7B 0.030(3) 0.021(3) 0.042(3) -0.018(2) -0.004(2) -0.001(2)

loop_
_atom_type_symbol
_atom_type_description
_atom_type_scat_dispersion_real
_atom_type_scat_dispersion_imag
_atom_type_scat_source
C C 0.0030 0.0020 'International Tables Vol C Tables 4.2.6.8 and 6.1.1.4'
H H 0.0000 0.0000 'International Tables Vol C Tables 4.2.6.8 and 6.1.1.4'
N N 0.0060 0.0030 'International Tables Vol C Tables 4.2.6.8 and 6.1.1.4'
O O 0.0110 0.0060 'International Tables Vol C Tables 4.2.6.8 and 6.1.1.4'
Rh Rh -1.1180 0.9190 'International Tables Vol C Tables 4.2.6.8 and 6.1.1.4'

loop_
_geom_angle_atom_site_label_1
_geom_angle_atom_site_label_2
_geom_angle_atom_site_label_3
_geom_angle
_geom_angle_site_symmetry_1
_geom_angle_site_symmetry_3
_geom_angle_publ_flag
N2 C1 C2 111.1(2) . . ?
N2 C1 H1 124.5 . . ?
C2 C1 H1 124.5 . . ?
C1 C2 C3 105.8(2) . . ?
C1 C2 C8 125.7(3) . . ?
C3 C2 C8 128.6(2) . . ?
C4 C3 C7 116.0(2) . . ?
C4 C3 C2 137.1(2) . . ?
C7 C3 C2 106.7(2) . . ?
C5 C4 C3 118.1(2) . . ?
C5 C4 H4 120.9 . . ?
C3 C4 H4 120.9 . . ?
C4 C5 C6 120.8(2) . . ?
C4 C5 H5 119.6 . . ?
C6 C5 H5 119.6 . . ?
N1 C6 C5 123.0(3) . . ?
N1 C6 H6 118.5 . . ?
C5 C6 H6 118.5 . . ?
N1 C7 N2 125.4(2) . . ?
N1 C7 C3 126.6(2) . . ?
N2 C7 C3 108.0(2) . . ?
C9 C8 C13 117.6(3) . . ?
C9 C8 C2 120.8(2) . . ?
C13 C8 C2 121.6(3) . . ?
C10 C9 C8 120.7(3) . . ?
C10 C9 H9 119.6 . . ?
C8 C9 H9 119.6 . . ?
C9 C10 C11 121.1(3) . . ?
C9 C10 H10 119.5 . . ?
C11 C10 H10 119.5 . . ?
C12 C11 C10 118.9(3) . . ?
C12 C11 C14 120.7(3) . . ?
C10 C11 C14 120.4(3) . . ?
C13 C12 C11 120.4(3) . . ?
C13 C12 H12 119.8 . . ?
C11 C12 H12 119.8 . . ?
C12 C13 C8 121.2(3) . . ?
C12 C13 H13 119.4 . . ?
C8 C13 H13 119.4 . . ?
O2 C14 O1 123.8(3) . . ?
O2 C14 C11 120.1(3) . . ?
O1 C14 C11 116.1(3) . . ?
O3 C15 O4 125.3(2) . 2 ?
O3 C15 C16 117.7(2) . . ?
O4 C15 C16 116.9(2) 2 . ?
C15 C16 H16A 109.5 . . ?
C15 C16 H16B 109.5 . . ?
H16A C16 H16B 109.5 . . ?
C15 C16 H16C 109.5 . . ?
H16A C16 H16C 109.5 . . ?
H16B C16 H16C 109.5 . . ?
O6 C17 O5 125.4(2) . 2 ?
O6 C17 C18 117.6(2) . . ?
O5 C17 C18 116.9(2) 2 . ?
C17 C18 H18A 109.5 . . ?
C17 C18 H18B 109.5 . . ?
H18A C18 H18B 109.5 . . ?
C17 C18 H18C 109.5 . . ?
H18A C18 H18C 109.5 . . ?
H18B C18 H18C 109.5 . . ?
C7 N1 C6 115.4(2) . . ?
C7 N1 Rh1 124.44(16) . . ?
C6 N1 Rh1 120.13(18) . . ?
C7 N2 C1 108.5(2) . . ?
C7 N2 H2 125.8 . . ?
C1 N2 H2 125.8 . . ?
C14 O1 H1A 109.5 . . ?
C15 O3 Rh1 119.94(16) . . ?
C15 O4 Rh1 119.10(17) 2 . ?
C17 O5 Rh1 120.13(16) 2 . ?
C17 O6 Rh1 118.81(17) . . ?
O3 Rh1 O5 91.61(8) . . ?
O3 Rh1 O6 89.69(8) . . ?
O5 Rh1 O6 175.35(6) . . ?
O3 Rh1 O4 175.53(6) . . ?
O5 Rh1 O4 88.88(8) . . ?
O6 Rh1 O4 89.47(8) . . ?
O3 Rh1 N1 88.91(7) . . ?
O5 Rh1 N1 91.26(7) . . ?
O6 Rh1 N1 93.23(7) . . ?
O4 Rh1 N1 95.52(7) . . ?
O3 Rh1 Rh1 87.96(5) . 2 ?
O5 Rh1 Rh1 87.21(5) . 2 ?
O6 Rh1 Rh1 88.37(5) . 2 ?
O4 Rh1 Rh1 87.63(5) . 2 ?
N1 Rh1 Rh1 176.47(6) . 2 ?
O7B C19 O7A 104.8(4) . . ?
O7B C19 N3 124.6(4) . . ?
O7A C19 N3 130.4(4) . . ?
N3 C20 C21 111.5(3) . . ?
N3 C20 H20A 109.3 . . ?
C21 C20 H20A 109.3 . . ?
N3 C20 H20B 109.3 . . ?
C21 C20 H20B 109.3 . . ?
H20A C20 H20B 108.0 . . ?
C20 C21 H21A 109.5 . . ?
C20 C21 H21B 109.5 . . ?
H21A C21 H21B 109.5 . . ?
C20 C21 H21C 109.5 . . ?
H21A C21 H21C 109.5 . . ?
H21B C21 H21C 109.5 . . ?
N3 C22 C23 113.1(3) . . ?
N3 C22 H22A 108.9 . . ?
C23 C22 H22A 108.9 . . ?
N3 C22 H22B 108.9 . . ?
C23 C22 H22B 108.9 . . ?
H22A C22 H22B 107.8 . . ?
C22 C23 H23A 109.5 . . ?
C22 C23 H23B 109.5 . . ?
H23A C23 H23B 109.5 . . ?
C22 C23 H23C 109.5 . . ?
H23A C23 H23C 109.5 . . ?
H23B C23 H23C 109.5 . . ?
C19 N3 C22 122.3(3) . . ?
C19 N3 C20 118.9(3) . . ?
C22 N3 C20 118.6(3) . . ?

loop_
_geom_bond_atom_site_label_1
_geom_bond_atom_site_label_2
_geom_bond_distance
_geom_bond_site_symmetry_2
_geom_bond_publ_flag
C1 N2 1.368(3) . ?
C1 C2 1.369(4) . ?
C1 H1 0.9300 . ?
C2 C3 1.438(4) . ?
C2 C8 1.465(4) . ?
C3 C4 1.405(4) . ?
C3 C7 1.419(4) . ?
C4 C5 1.366(4) . ?
C4 H4 0.9300 . ?
C5 C6 1.401(4) . ?
C5 H5 0.9300 . ?
C6 N1 1.341(3) . ?
C6 H6 0.9300 . ?
C7 N1 1.324(3) . ?
C7 N2 1.367(3) . ?
C8 C9 1.400(4) . ?
C8 C13 1.406(4) . ?
C9 C10 1.380(4) . ?
C9 H9 0.9300 . ?
C10 C11 1.388(4) . ?
C10 H10 0.9300 . ?
C11 C12 1.386(4) . ?
C11 C14 1.480(4) . ?
C12 C13 1.382(4) . ?
C12 H12 0.9300 . ?
C13 H13 0.9300 . ?
C14 O2 1.259(3) . ?
C14 O1 1.289(4) . ?
C15 O3 1.259(3) . ?
C15 O4 1.272(3) 2 ?
C15 C16 1.505(4) . ?
C16 H16A 0.9600 . ?
C16 H16B 0.9600 . ?
C16 H16C 0.9600 . ?
C17 O6 1.264(3) . ?
C17 O5 1.267(3) 2 ?
C17 C18 1.499(4) . ?
C18 H18A 0.9600 . ?
C18 H18B 0.9600 . ?
C18 H18C 0.9600 . ?
N1 Rh1 2.274(2) . ?
N2 H2 0.8600 . ?
O1 H1A 0.8200 . ?
O3 Rh1 2.0325(18) . ?
O4 C15 1.272(3) 2 ?
O4 Rh1 2.0498(18) . ?
O5 C17 1.267(3) 2 ?
O5 Rh1 2.0380(18) . ?
O6 Rh1 2.0402(18) . ?
Rh1 Rh1 2.4055(4) 2 ?
C19 O7B 1.090(6) . ?
C19 O7A 1.206(4) . ?
C19 N3 1.331(4) . ?
C20 N3 1.467(4) . ?
C20 C21 1.512(5) . ?
C20 H20A 0.9700 . ?
C20 H20B 0.9700 . ?
C21 H21A 0.9600 . ?
C21 H21B 0.9600 . ?
C21 H21C 0.9600 . ?
C22 N3 1.459(4) . ?
C22 C23 1.511(5) . ?
C22 H22A 0.9700 . ?
C22 H22B 0.9700 . ?
C23 H23A 0.9600 . ?
C23 H23B 0.9600 . ?
C23 H23C 0.9600 . ?
